data_7021950
loop_
_publ_author_name
'Fang, Ming'
'Zhao, Hanhua'
'Prosvirin, Andrey V.'
'Pinkowicz, Dawid'
'Zhao, Bin'
'Cheng, Peng'
'Wernsdorfer, Wolfgang'
'Brechin, Euan K.'
'Dunbar, Kim R.'

_publ_section_title
;
 Squaring the cube: a family of octametallic lanthanide complexes
 including a Dy8 single-molecule magnet.
;
_journal_issue 41
_journal_name_full 'Dalton transactions (Cambridge, England : 2003)'
_journal_page_first 14693
_journal_page_last 14701
_journal_paper_doi 10.1039/c3dt51727f
_journal_volume 42
_journal_year 2013
_chemical_formula_moiety 'C23 H26 N5 Rh, C H2 Cl2'
_chemical_formula_sum 'C24 H28 Cl2 N5 Rh'
_chemical_formula_weight 560.32
_chemical_name_systematic
;
 ?
;
_space_group_IT_number 15
_symmetry_cell_setting monoclinic
_symmetry_space_group_name_Hall '-C 2yc'
_symmetry_space_group_name_H-M 'C 1 2/c 1'
_atom_sites_solution_hydrogens geom
_atom_sites_solution_primary direct
_atom_sites_solution_secondary difmap
_audit_creation_method SHELXL-97
_cell_angle_alpha 90.00
_cell_angle_beta 125.421(2)
_cell_angle_gamma 90.00
_cell_formula_units_Z 8
_cell_length_a 34.5018(19)
_cell_length_b 7.6323(5)
_cell_length_c 22.3074(15)
_cell_measurement_reflns_used 22569
_cell_measurement_temperature 191(2)
_cell_measurement_theta_max 27.5
_cell_measurement_theta_min 3.0
_cell_volume 4786.9(5)
_computing_cell_refinement 'Process auto'
_computing_data_collection 'Process auto'
_computing_data_reduction CrystalStructure
_computing_molecular_graphics 'ortep-3 for win'
_computing_publication_material SHELXL-97
_computing_structure_refinement SHELXL-97
_computing_structure_solution SIR2004
_diffrn_ambient_temperature 191(2)
_diffrn_detector_area_resol_mean 10.00
_diffrn_measured_fraction_theta_full 0.998
_diffrn_measured_fraction_theta_max 0.998
_diffrn_measurement_device_type 'Rigaku R-axis rapid'
_diffrn_measurement_method \w
_diffrn_radiation_monochromator graphite
_diffrn_radiation_source 'fine-focus sealed tube'
_diffrn_radiation_type 'Mo K\a'
_diffrn_radiation_wavelength 0.71075
_diffrn_reflns_av_R_equivalents 0.0222
_diffrn_reflns_av_sigmaI/netI 0.0188
_diffrn_reflns_limit_h_max 44
_diffrn_reflns_limit_h_min -44
_diffrn_reflns_limit_k_max 8
_diffrn_reflns_limit_k_min -9
_diffrn_reflns_limit_l_max 28
_diffrn_reflns_limit_l_min -28
_diffrn_reflns_number 22569
_diffrn_reflns_theta_full 27.45
_diffrn_reflns_theta_max 27.45
_diffrn_reflns_theta_min 3.14
_exptl_absorpt_coefficient_mu 0.959
_exptl_absorpt_correction_T_max 0.8314
_exptl_absorpt_correction_T_min 0.7003
_exptl_absorpt_correction_type numerical
_exptl_absorpt_process_details
;
    Higashi, T. (1999). Program for Absorption Correction.
    Rigaku Corporation, Tokyo, Japan.
;
_exptl_crystal_colour orange
_exptl_crystal_density_diffrn 1.555
_exptl_crystal_density_method 'not measured'
_exptl_crystal_description block
_exptl_crystal_F_000 2288
_exptl_crystal_size_max 0.40
_exptl_crystal_size_mid 0.40
_exptl_crystal_size_min 0.20
_refine_diff_density_max 0.889
_refine_diff_density_min -0.748
_refine_diff_density_rms 0.071
_refine_ls_extinction_method none
_refine_ls_goodness_of_fit_ref 1.064
_refine_ls_hydrogen_treatment constr
_refine_ls_matrix_type full
_refine_ls_number_parameters 296
_refine_ls_number_reflns 5456
_refine_ls_number_restraints 0
_refine_ls_restrained_S_all 1.064
_refine_ls_R_factor_all 0.0275
_refine_ls_R_factor_gt 0.0246
_refine_ls_shift/su_max 0.004
_refine_ls_shift/su_mean 0.000
_refine_ls_structure_factor_coef Fsqd
_refine_ls_weighting_details 'calc w=1/[\s^2^(Fo^2^)+(0.0319P)^2^+8.2116P] where P=(Fo^2^+2Fc^2^)/3'
_refine_ls_weighting_scheme calc
_refine_ls_wR_factor_gt 0.0618
_refine_ls_wR_factor_ref 0.0666
_reflns_number_gt 5012
_reflns_number_total 5456
_reflns_threshold_expression 'I > 2\s(I)'
_cod_data_source_file c3dt51727f.txt
_cod_data_source_block comp4
_cod_original_cell_volume 4787.0(5)
_cod_database_code 7021950

loop_
_symmetry_equiv_pos_as_xyz
'x, y, z'
'-x, y, -z+1/2'
'x+1/2, y+1/2, z'
'-x+1/2, y+1/2, -z+1/2'
'-x, -y, -z'
'x, -y, z-1/2'
'-x+1/2, -y+1/2, -z'
'x+1/2, -y+1/2, z-1/2'

loop_
_atom_site_label
_atom_site_type_symbol
_atom_site_fract_x
_atom_site_fract_y
_atom_site_fract_z
_atom_site_U_iso_or_equiv
_atom_site_adp_type
_atom_site_occupancy
_atom_site_symmetry_multiplicity
_atom_site_calc_flag
_atom_site_refinement_flags
Rh1 Rh 0.648252(5) 1.049679(18) 0.537811(7) 0.01939(5) Uani 1 1 d .
Cl1 Cl 0.44398(3) 0.82739(12) 0.28772(5) 0.0775(3) Uani 1 1 d .
Cl2 Cl 0.43103(4) 0.46678(14) 0.31122(6) 0.0835(3) Uani 1 1 d .
N1 N 0.62024(6) 0.8115(2) 0.48375(9) 0.0241(3) Uani 1 1 d .
N2 N 0.63545(6) 0.7519(2) 0.44328(9) 0.0287(4) Uani 1 1 d .
N3 N 0.60590(6) 0.6315(2) 0.39872(10) 0.0335(4) Uani 1 1 d .
N4 N 0.57069(6) 0.6085(2) 0.40800(10) 0.0330(4) Uani 1 1 d .
N21 N 0.71525(6) 0.9345(2) 0.58679(9) 0.0230(3) Uani 1 1 d .
C1 C 0.45551(9) 0.6066(4) 0.27937(14) 0.0459(6) Uani 1 1 d .
H1A H 0.4416 0.5800 0.2272 0.055 Uiso 1 1 calc R
H1B H 0.4903 0.5874 0.3082 0.055 Uiso 1 1 calc R
C30 C 0.63064(8) 0.9610(3) 0.65598(12) 0.0296(4) Uani 1 1 d .
H30 H 0.6024 1.0293 0.6286 0.036 Uiso 1 1 calc R
C31 C 0.66011(7) 0.9495(2) 0.63210(10) 0.0233(4) Uani 1 1 d .
C5 C 0.58045(7) 0.7213(3) 0.46051(11) 0.0269(4) Uani 1 1 d .
C6 C 0.55071(8) 0.7426(3) 0.48857(14) 0.0363(5) Uani 1 1 d .
H6A H 0.5490 0.8670 0.4978 0.044 Uiso 1 1 calc R
H6B H 0.5649 0.6765 0.5344 0.044 Uiso 1 1 calc R
H6C H 0.5186 0.6984 0.4519 0.044 Uiso 1 1 calc R
C29 C 0.64169(8) 0.8746(3) 0.71914(12) 0.0345(5) Uani 1 1 d .
H29 H 0.6210 0.8847 0.7341 0.041 Uiso 1 1 calc R
C28 C 0.68259(8) 0.7739(3) 0.76028(11) 0.0336(5) Uani 1 1 d .
H28 H 0.6895 0.7122 0.8024 0.040 Uiso 1 1 calc R
C27 C 0.71330(8) 0.7643(3) 0.73948(11) 0.0297(4) Uani 1 1 d .
H27 H 0.7419 0.6984 0.7681 0.036 Uiso 1 1 calc R
C26 C 0.70233(7) 0.8516(2) 0.67622(10) 0.0236(4) Uani 1 1 d .
C11 C 0.66522(7) 1.3168(2) 0.52453(11) 0.0247(4) Uani 1 1 d .
C12 C 0.63801(7) 1.2391(3) 0.45266(11) 0.0263(4) Uani 1 1 d .
C13 C 0.59302(7) 1.1952(3) 0.43633(11) 0.0277(4) Uani 1 1 d .
C14 C 0.59197(7) 1.2427(3) 0.49767(12) 0.0277(4) Uani 1 1 d .
C15 C 0.63665(7) 1.3217(2) 0.55204(11) 0.0257(4) Uani 1 1 d .
C16 C 0.71348(8) 1.3970(3) 0.56113(13) 0.0361(5) Uani 1 1 d .
H16A H 0.7297 1.3970 0.6145 0.043 Uiso 1 1 calc R
H16B H 0.7103 1.5178 0.5438 0.043 Uiso 1 1 calc R
H16C H 0.7321 1.3289 0.5490 0.043 Uiso 1 1 calc R
C17 C 0.65220(9) 1.2214(3) 0.40091(13) 0.0401(5) Uani 1 1 d .
H17A H 0.6867 1.2348 0.4283 0.048 Uiso 1 1 calc R
H17B H 0.6363 1.3122 0.3629 0.048 Uiso 1 1 calc R
H17C H 0.6428 1.1055 0.3777 0.048 Uiso 1 1 calc R
C18 C 0.55264(9) 1.1175(4) 0.36573(13) 0.0449(6) Uani 1 1 d .
H18A H 0.5312 1.0564 0.3741 0.054 Uiso 1 1 calc R
H18B H 0.5650 1.0342 0.3473 0.054 Uiso 1 1 calc R
H18C H 0.5352 1.2108 0.3295 0.054 Uiso 1 1 calc R
C19 C 0.54831(8) 1.2429(3) 0.49755(15) 0.0416(6) Uani 1 1 d .
H19A H 0.5310 1.1324 0.4767 0.050 Uiso 1 1 calc R
H19B H 0.5277 1.3410 0.4678 0.050 Uiso 1 1 calc R
H19C H 0.5577 1.2552 0.5481 0.050 Uiso 1 1 calc R
C20 C 0.64960(9) 1.4100(3) 0.62129(13) 0.0378(5) Uani 1 1 d .
H20A H 0.6842 1.4076 0.6574 0.045 Uiso 1 1 calc R
H20B H 0.6345 1.3485 0.6412 0.045 Uiso 1 1 calc R
H20C H 0.6386 1.5318 0.6106 0.045 Uiso 1 1 calc R
C21 C 0.74006(7) 0.9350(3) 0.55745(12) 0.0288(4) Uani 1 1 d .
H21 H 0.7269 0.9934 0.5119 0.035 Uiso 1 1 calc R
C22 C 0.78377(7) 0.8543(3) 0.59071(12) 0.0323(4) Uani 1 1 d .
H22 H 0.8008 0.8600 0.5692 0.039 Uiso 1 1 calc R
C23 C 0.80226(7) 0.7652(3) 0.65582(12) 0.0335(5) Uani 1 1 d .
H23 H 0.8323 0.7090 0.6800 0.040 Uiso 1 1 calc R
C24 C 0.77643(7) 0.7587(3) 0.68562(11) 0.0297(4) Uani 1 1 d .
H24 H 0.7883 0.6954 0.7298 0.036 Uiso 1 1 calc R
C25 C 0.73296(6) 0.8454(2) 0.65051(10) 0.0230(4) Uani 1 1 d .

loop_
_atom_site_aniso_label
_atom_site_aniso_U_11
_atom_site_aniso_U_22
_atom_site_aniso_U_33
_atom_site_aniso_U_23
_atom_site_aniso_U_13
_atom_site_aniso_U_12
Rh1 0.02041(8) 0.02000(8) 0.01989(8) 0.00100(5) 0.01291(6) 0.00082(5)
Cl1 0.0603(5) 0.0597(5) 0.0775(6) -0.0026(4) 0.0199(4) 0.0002(4)
Cl2 0.0824(6) 0.0901(7) 0.0833(6) 0.0064(5) 0.0512(5) -0.0277(5)
N1 0.0247(8) 0.0241(8) 0.0258(8) 0.0013(6) 0.0159(7) 0.0022(6)
N2 0.0315(8) 0.0288(9) 0.0280(8) -0.0025(7) 0.0185(7) 0.0031(7)
N3 0.0350(9) 0.0306(9) 0.0304(9) -0.0040(7) 0.0164(8) 0.0034(8)
N4 0.0298(9) 0.0268(9) 0.0337(9) -0.0021(7) 0.0134(8) 0.0010(7)
N21 0.0233(7) 0.0236(8) 0.0235(8) 0.0000(6) 0.0143(6) 0.0000(6)
C1 0.0364(12) 0.0608(16) 0.0369(12) 0.0019(12) 0.0191(10) -0.0032(12)
C30 0.0324(10) 0.0324(11) 0.0302(10) -0.0006(8) 0.0216(9) -0.0008(9)
C31 0.0272(9) 0.0233(9) 0.0214(8) -0.0020(7) 0.0153(8) -0.0033(7)
C5 0.0246(9) 0.0221(9) 0.0295(10) 0.0014(8) 0.0130(8) 0.0008(8)
C6 0.0328(11) 0.0333(11) 0.0492(13) -0.0040(10) 0.0274(10) -0.0065(9)
C29 0.0414(11) 0.0406(12) 0.0320(10) -0.0041(9) 0.0273(10) -0.0091(10)
C28 0.0444(12) 0.0343(11) 0.0248(10) 0.0008(8) 0.0216(9) -0.0068(10)
C27 0.0341(10) 0.0276(10) 0.0238(9) 0.0009(8) 0.0146(8) -0.0012(8)
C26 0.0277(9) 0.0210(9) 0.0218(9) -0.0024(7) 0.0141(8) -0.0015(7)
C11 0.0273(9) 0.0198(9) 0.0265(9) 0.0055(7) 0.0154(8) 0.0020(7)
C12 0.0312(10) 0.0242(9) 0.0240(9) 0.0056(8) 0.0163(8) 0.0052(8)
C13 0.0280(9) 0.0219(9) 0.0254(9) 0.0045(7) 0.0111(8) 0.0049(8)
C14 0.0281(9) 0.0223(9) 0.0356(11) 0.0050(8) 0.0200(9) 0.0040(8)
C15 0.0320(10) 0.0191(9) 0.0274(9) 0.0031(7) 0.0180(8) 0.0037(8)
C16 0.0307(10) 0.0331(11) 0.0382(12) 0.0051(9) 0.0165(9) -0.0043(9)
C17 0.0546(14) 0.0414(13) 0.0351(12) 0.0098(10) 0.0322(11) 0.0116(11)
C18 0.0378(12) 0.0408(13) 0.0301(11) -0.0010(10) 0.0048(10) -0.0016(11)
C19 0.0330(11) 0.0371(12) 0.0620(16) 0.0115(11) 0.0316(11) 0.0105(10)
C20 0.0529(14) 0.0290(11) 0.0334(11) -0.0020(9) 0.0260(11) 0.0051(10)
C21 0.0284(10) 0.0324(10) 0.0298(10) 0.0021(8) 0.0193(8) 0.0003(8)
C22 0.0283(10) 0.0365(11) 0.0387(11) -0.0011(9) 0.0232(9) 0.0028(9)
C23 0.0242(9) 0.0351(11) 0.0354(11) -0.0023(9) 0.0140(9) 0.0049(9)
C24 0.0288(10) 0.0286(10) 0.0251(9) 0.0005(8) 0.0118(8) 0.0036(8)
C25 0.0246(8) 0.0197(8) 0.0221(8) -0.0031(7) 0.0121(7) -0.0014(7)

loop_
_atom_type_symbol
_atom_type_description
_atom_type_scat_dispersion_real
_atom_type_scat_dispersion_imag
_atom_type_scat_source
C C 0.0033 0.0016 'International Tables Vol C Tables 4.2.6.8 and 6.1.1.4'
H H 0.0000 0.0000 'International Tables Vol C Tables 4.2.6.8 and 6.1.1.4'
Cl Cl 0.1484 0.1585 'International Tables Vol C Tables 4.2.6.8 and 6.1.1.4'
N N 0.0061 0.0033 'International Tables Vol C Tables 4.2.6.8 and 6.1.1.4'
Rh Rh -1.1178 0.9187 'International Tables Vol C Tables 4.2.6.8 and 6.1.1.4'

loop_
_geom_angle_atom_site_label_1
_geom_angle_atom_site_label_2
_geom_angle_atom_site_label_3
_geom_angle
C31 Rh1 N1 91.04(7)
C31 Rh1 N21 78.69(7)
N1 Rh1 N21 86.40(6)
C31 Rh1 C15 98.69(7)
N1 Rh1 C15 148.81(7)
N21 Rh1 C15 124.49(7)
C31 Rh1 C14 106.00(8)
N1 Rh1 C14 110.42(7)
N21 Rh1 C14 162.15(7)
C15 Rh1 C14 38.40(8)
C31 Rh1 C11 125.32(7)
N1 Rh1 C11 143.63(7)
N21 Rh1 C11 99.25(7)
C15 Rh1 C11 38.34(7)
C14 Rh1 C11 63.77(7)
C31 Rh1 C13 140.65(8)
N1 Rh1 C13 90.58(7)
N21 Rh1 C13 140.63(7)
C15 Rh1 C13 63.37(7)
C14 Rh1 C13 38.01(7)
C11 Rh1 C13 62.46(7)
C31 Rh1 C12 161.90(7)
N1 Rh1 C12 106.22(7)
N21 Rh1 C12 107.25(7)
C15 Rh1 C12 63.66(7)
C14 Rh1 C12 63.28(7)
C11 Rh1 C12 37.72(7)
C13 Rh1 C12 36.80(7)
C5 N1 N2 105.92(16)
C5 N1 Rh1 134.28(13)
N2 N1 Rh1 116.62(12)
N3 N2 N1 108.06(16)
N2 N3 N4 110.42(16)
C5 N4 N3 104.98(17)
C21 N21 C25 118.85(17)
C21 N21 Rh1 124.49(13)
C25 N21 Rh1 116.55(12)
Cl2 C1 Cl1 110.40(15)
Cl2 C1 H1A 109.6
Cl1 C1 H1A 109.6
Cl2 C1 H1B 109.6
Cl1 C1 H1B 109.6
H1A C1 H1B 108.1
C29 C30 C31 121.5(2)
C29 C30 H30 119.3
C31 C30 H30 119.3
C30 C31 C26 116.92(17)
C30 C31 Rh1 127.79(15)
C26 C31 Rh1 115.24(13)
N4 C5 N1 110.61(18)
N4 C5 C6 123.83(19)
N1 C5 C6 125.55(19)
C5 C6 H6A 109.5
C5 C6 H6B 109.5
H6A C6 H6B 109.5
C5 C6 H6C 109.5
H6A C6 H6C 109.5
H6B C6 H6C 109.5
C28 C29 C30 120.57(19)
C28 C29 H29 119.7
C30 C29 H29 119.7
C27 C28 C29 119.40(19)
C27 C28 H28 120.3
C29 C28 H28 120.3
C28 C27 C26 120.1(2)
C28 C27 H27 120.0
C26 C27 H27 120.0
C27 C26 C31 121.50(18)
C27 C26 C25 122.95(18)
C31 C26 C25 115.54(16)
C15 C11 C12 108.82(17)
C15 C11 C16 125.47(19)
C12 C11 C16 125.40(18)
C15 C11 Rh1 70.22(10)
C12 C11 Rh1 73.34(11)
C16 C11 Rh1 127.43(14)
C13 C12 C11 107.18(17)
C13 C12 C17 125.46(19)
C11 C12 C17 127.15(19)
C13 C12 Rh1 71.10(11)
C11 C12 Rh1 68.94(10)
C17 C12 Rh1 129.18(15)
C12 C13 C14 108.95(17)
C12 C13 C18 125.4(2)
C14 C13 C18 125.6(2)
C12 C13 Rh1 72.10(11)
C14 C13 Rh1 68.77(11)
C18 C13 Rh1 126.72(15)
C15 C14 C13 107.73(17)
C15 C14 C19 126.0(2)
C13 C14 C19 125.2(2)
C15 C14 Rh1 70.71(11)
C13 C14 Rh1 73.22(11)
C19 C14 Rh1 130.94(15)
C14 C15 C11 107.29(17)
C14 C15 C20 126.55(19)
C11 C15 C20 125.88(19)
C14 C15 Rh1 70.89(11)
C11 C15 Rh1 71.44(10)
C20 C15 Rh1 127.68(14)
C11 C16 H16A 109.5
C11 C16 H16B 109.5
H16A C16 H16B 109.5
C11 C16 H16C 109.5
H16A C16 H16C 109.5
H16B C16 H16C 109.5
C12 C17 H17A 109.5
C12 C17 H17B 109.5
H17A C17 H17B 109.5
C12 C17 H17C 109.5
H17A C17 H17C 109.5
H17B C17 H17C 109.5
C13 C18 H18A 109.5
C13 C18 H18B 109.5
H18A C18 H18B 109.5
C13 C18 H18C 109.5
H18A C18 H18C 109.5
H18B C18 H18C 109.5
C14 C19 H19A 109.5
C14 C19 H19B 109.5
H19A C19 H19B 109.5
C14 C19 H19C 109.5
H19A C19 H19C 109.5
H19B C19 H19C 109.5
C15 C20 H20A 109.5
C15 C20 H20B 109.5
H20A C20 H20B 109.5
C15 C20 H20C 109.5
H20A C20 H20C 109.5
H20B C20 H20C 109.5
N21 C21 C22 122.81(19)
N21 C21 H21 118.6
C22 C21 H21 118.6
C23 C22 C21 118.68(19)
C23 C22 H22 120.7
C21 C22 H22 120.7
C22 C23 C24 119.24(19)
C22 C23 H23 120.4
C24 C23 H23 120.4
C23 C24 C25 119.65(19)
C23 C24 H24 120.2
C25 C24 H24 120.2
N21 C25 C24 120.72(17)
N21 C25 C26 113.80(16)
C24 C25 C26 125.48(18)

loop_
_geom_bond_atom_site_label_1
_geom_bond_atom_site_label_2
_geom_bond_distance
Rh1 C31 2.0442(19)
Rh1 N1 2.0840(17)
Rh1 N21 2.0932(16)
Rh1 C15 2.1722(19)
Rh1 C14 2.1744(19)
Rh1 C11 2.1883(19)
Rh1 C13 2.2335(19)
Rh1 C12 2.2464(19)
Cl1 C1 1.766(3)
Cl2 C1 1.747(3)
N1 C5 1.343(3)
N1 N2 1.359(2)
N2 N3 1.303(3)
N3 N4 1.357(3)
N4 C5 1.330(3)
N21 C21 1.345(2)
N21 C25 1.360(2)
C1 H1A 0.9900
C1 H1B 0.9900
C30 C29 1.394(3)
C30 C31 1.398(3)
C30 H30 0.9500
C31 C26 1.410(3)
C5 C6 1.489(3)
C6 H6A 0.9800
C6 H6B 0.9800
C6 H6C 0.9800
C29 C28 1.386(3)
C29 H29 0.9500
C28 C27 1.383(3)
C28 H28 0.9500
C27 C26 1.400(3)
C27 H27 0.9500
C26 C25 1.467(3)
C11 C15 1.432(3)
C11 C12 1.435(3)
C11 C16 1.496(3)
C12 C13 1.414(3)
C12 C17 1.498(3)
C13 C14 1.436(3)
C13 C18 1.493(3)
C14 C15 1.429(3)
C14 C19 1.505(3)
C15 C20 1.497(3)
C16 H16A 0.9800
C16 H16B 0.9800
C16 H16C 0.9800
C17 H17A 0.9800
C17 H17B 0.9800
C17 H17C 0.9800
C18 H18A 0.9800
C18 H18B 0.9800
C18 H18C 0.9800
C19 H19A 0.9800
C19 H19B 0.9800
C19 H19C 0.9800
C20 H20A 0.9800
C20 H20B 0.9800
C20 H20C 0.9800
C21 C22 1.381(3)
C21 H21 0.9500
C22 C23 1.380(3)
C22 H22 0.9500
C23 C24 1.387(3)
C23 H23 0.9500
C24 C25 1.393(3)
C24 H24 0.9500

loop_
_geom_torsion_atom_site_label_1
_geom_torsion_atom_site_label_2
_geom_torsion_atom_site_label_3
_geom_torsion_atom_site_label_4
_geom_torsion
C31 Rh1 N1 C5 68.94(19)
N21 Rh1 N1 C5 147.55(19)
C15 Rh1 N1 C5 -39.8(3)
C14 Rh1 N1 C5 -38.6(2)
C11 Rh1 N1 C5 -111.72(19)
C13 Rh1 N1 C5 -71.74(19)
C12 Rh1 N1 C5 -105.53(19)
C31 Rh1 N1 N2 -134.48(14)
N21 Rh1 N1 N2 -55.88(13)
C15 Rh1 N1 N2 116.73(16)
C14 Rh1 N1 N2 118.00(13)
C11 Rh1 N1 N2 44.85(19)
C13 Rh1 N1 N2 84.84(14)
C12 Rh1 N1 N2 51.04(14)
C5 N1 N2 N3 -0.4(2)
Rh1 N1 N2 N3 -163.13(13)
N1 N2 N3 N4 0.2(2)
N2 N3 N4 C5 0.0(2)
C31 Rh1 N21 C21 179.62(17)
N1 Rh1 N21 C21 87.83(16)
C15 Rh1 N21 C21 -87.53(17)
C14 Rh1 N21 C21 -73.2(3)
C11 Rh1 N21 C21 -55.99(17)
C13 Rh1 N21 C21 1.3(2)
C12 Rh1 N21 C21 -18.04(18)
C31 Rh1 N21 C25 3.50(13)
N1 Rh1 N21 C25 -88.29(14)
C15 Rh1 N21 C25 96.34(14)
C14 Rh1 N21 C25 110.7(2)
C11 Rh1 N21 C25 127.89(14)
C13 Rh1 N21 C25 -174.81(13)
C12 Rh1 N21 C25 165.84(13)
C29 C30 C31 C26 -2.2(3)
C29 C30 C31 Rh1 175.06(16)
N1 Rh1 C31 C30 -94.98(18)
N21 Rh1 C31 C30 178.90(19)
C15 Rh1 C31 C30 55.29(19)
C14 Rh1 C31 C30 16.6(2)
C11 Rh1 C31 C30 85.51(19)
C13 Rh1 C31 C30 -2.8(2)
C12 Rh1 C31 C30 67.7(3)
N1 Rh1 C31 C26 82.30(14)
N21 Rh1 C31 C26 -3.82(14)
C15 Rh1 C31 C26 -127.44(14)
C14 Rh1 C31 C26 -166.09(14)
C11 Rh1 C31 C26 -97.22(15)
C13 Rh1 C31 C26 174.48(13)
C12 Rh1 C31 C26 -115.0(2)
N3 N4 C5 N1 -0.2(2)
N3 N4 C5 C6 179.59(19)
N2 N1 C5 N4 0.4(2)
Rh1 N1 C5 N4 158.67(15)
N2 N1 C5 C6 -179.45(19)
Rh1 N1 C5 C6 -21.1(3)
C31 C30 C29 C28 0.0(3)
C30 C29 C28 C27 2.1(3)
C29 C28 C27 C26 -1.8(3)
C28 C27 C26 C31 -0.5(3)
C28 C27 C26 C25 -179.30(19)
C30 C31 C26 C27 2.4(3)
Rh1 C31 C26 C27 -175.17(15)
C30 C31 C26 C25 -178.66(17)
Rh1 C31 C26 C25 3.8(2)
C31 Rh1 C11 C15 -53.32(15)
N1 Rh1 C11 C15 127.50(13)
N21 Rh1 C11 C15 -135.97(12)
C14 Rh1 C11 C15 38.25(12)
C13 Rh1 C11 C15 81.05(13)
C12 Rh1 C11 C15 117.75(17)
C31 Rh1 C11 C12 -171.07(11)
N1 Rh1 C11 C12 9.75(17)
N21 Rh1 C11 C12 106.29(11)
C15 Rh1 C11 C12 -117.75(17)
C14 Rh1 C11 C12 -79.50(12)
C13 Rh1 C11 C12 -36.70(11)
C31 Rh1 C11 C16 66.8(2)
N1 Rh1 C11 C16 -112.42(19)
N21 Rh1 C11 C16 -15.88(19)
C15 Rh1 C11 C16 120.1(2)
C14 Rh1 C11 C16 158.3(2)
C13 Rh1 C11 C16 -158.9(2)
C12 Rh1 C11 C16 -122.2(2)
C15 C11 C12 C13 -0.5(2)
C16 C11 C12 C13 -174.39(19)
Rh1 C11 C12 C13 61.17(13)
C15 C11 C12 C17 174.49(19)
C16 C11 C12 C17 0.6(3)
Rh1 C11 C12 C17 -123.9(2)
C15 C11 C12 Rh1 -61.63(13)
C16 C11 C12 Rh1 124.4(2)
C31 Rh1 C12 C13 -93.8(3)
N1 Rh1 C12 C13 68.20(12)
N21 Rh1 C12 C13 159.45(11)
C15 Rh1 C12 C13 -80.02(13)
C14 Rh1 C12 C13 -36.89(12)
C11 Rh1 C12 C13 -117.80(16)
C31 Rh1 C12 C11 24.0(3)
N1 Rh1 C12 C11 -174.00(11)
N21 Rh1 C12 C11 -82.75(12)
C15 Rh1 C12 C11 37.78(11)
C14 Rh1 C12 C11 80.91(12)
C13 Rh1 C12 C11 117.80(16)
C31 Rh1 C12 C17 145.5(2)
N1 Rh1 C12 C17 -52.6(2)
N21 Rh1 C12 C17 38.7(2)
C15 Rh1 C12 C17 159.2(2)
C14 Rh1 C12 C17 -157.7(2)
C11 Rh1 C12 C17 121.4(2)
C13 Rh1 C12 C17 -120.8(3)
C11 C12 C13 C14 -0.7(2)
C17 C12 C13 C14 -175.71(19)
Rh1 C12 C13 C14 59.12(14)
C11 C12 C13 C18 177.4(2)
C17 C12 C13 C18 2.4(3)
Rh1 C12 C13 C18 -122.8(2)
C11 C12 C13 Rh1 -59.78(13)
C17 C12 C13 Rh1 125.2(2)
C31 Rh1 C13 C12 150.72(12)
N1 Rh1 C13 C12 -116.93(12)
N21 Rh1 C13 C12 -31.90(17)
C15 Rh1 C13 C12 80.90(13)
C14 Rh1 C13 C12 119.44(17)
C11 Rh1 C13 C12 37.62(11)
C31 Rh1 C13 C14 31.28(17)
N1 Rh1 C13 C14 123.63(12)
N21 Rh1 C13 C14 -151.34(12)
C15 Rh1 C13 C14 -38.55(12)
C11 Rh1 C13 C14 -81.82(12)
C12 Rh1 C13 C14 -119.44(17)
C31 Rh1 C13 C18 -88.0(2)
N1 Rh1 C13 C18 4.4(2)
N21 Rh1 C13 C18 89.4(2)
C15 Rh1 C13 C18 -157.8(2)
C14 Rh1 C13 C18 -119.3(2)
C11 Rh1 C13 C18 158.9(2)
C12 Rh1 C13 C18 121.3(2)
C12 C13 C14 C15 1.5(2)
C18 C13 C14 C15 -176.6(2)
Rh1 C13 C14 C15 62.71(13)
C12 C13 C14 C19 170.14(19)
C18 C13 C14 C19 -8.0(3)
Rh1 C13 C14 C19 -128.7(2)
C12 C13 C14 Rh1 -61.18(14)
C18 C13 C14 Rh1 120.7(2)
C31 Rh1 C14 C15 83.76(12)
N1 Rh1 C14 C15 -178.94(11)
N21 Rh1 C14 C15 -19.2(3)
C11 Rh1 C14 C15 -38.19(11)
C13 Rh1 C14 C15 -116.26(16)
C12 Rh1 C14 C15 -80.53(12)
C31 Rh1 C14 C13 -159.97(11)
N1 Rh1 C14 C13 -62.68(12)
N21 Rh1 C14 C13 97.0(2)
C15 Rh1 C14 C13 116.26(16)
C11 Rh1 C14 C13 78.07(12)
C12 Rh1 C14 C13 35.73(11)
C31 Rh1 C14 C19 -37.6(2)
N1 Rh1 C14 C19 59.7(2)
N21 Rh1 C14 C19 -140.6(2)
C15 Rh1 C14 C19 -121.4(3)
C11 Rh1 C14 C19 -159.5(2)
C13 Rh1 C14 C19 122.4(3)
C12 Rh1 C14 C19 158.1(2)
C13 C14 C15 C11 -1.8(2)
C19 C14 C15 C11 -170.28(19)
Rh1 C14 C15 C11 62.57(13)
C13 C14 C15 C20 172.40(19)
C19 C14 C15 C20 3.9(3)
Rh1 C14 C15 C20 -123.3(2)
C13 C14 C15 Rh1 -64.35(13)
C19 C14 C15 Rh1 127.1(2)
C12 C11 C15 C14 1.4(2)
C16 C11 C15 C14 175.32(19)
Rh1 C11 C15 C14 -62.21(13)
C12 C11 C15 C20 -172.83(19)
C16 C11 C15 C20 1.1(3)
Rh1 C11 C15 C20 123.6(2)
C12 C11 C15 Rh1 63.60(13)
C16 C11 C15 Rh1 -122.47(19)
C31 Rh1 C15 C14 -104.83(12)
N1 Rh1 C15 C14 1.92(19)
N21 Rh1 C15 C14 172.96(11)
C11 Rh1 C15 C14 116.62(17)
C13 Rh1 C15 C14 38.15(11)
C12 Rh1 C15 C14 79.45(12)
C31 Rh1 C15 C11 138.55(12)
N1 Rh1 C15 C11 -114.70(15)
N21 Rh1 C15 C11 56.34(14)
C14 Rh1 C15 C11 -116.62(17)
C13 Rh1 C15 C11 -78.47(12)
C12 Rh1 C15 C11 -37.17(11)
C31 Rh1 C15 C20 17.1(2)
N1 Rh1 C15 C20 123.84(19)
N21 Rh1 C15 C20 -65.1(2)
C14 Rh1 C15 C20 121.9(2)
C11 Rh1 C15 C20 -121.5(2)
C13 Rh1 C15 C20 160.1(2)
C12 Rh1 C15 C20 -158.6(2)
C25 N21 C21 C22 -2.5(3)
Rh1 N21 C21 C22 -178.57(16)
N21 C21 C22 C23 1.8(3)
C21 C22 C23 C24 0.3(3)
C22 C23 C24 C25 -1.6(3)
C21 N21 C25 C24 1.1(3)
Rh1 N21 C25 C24 177.50(14)
C21 N21 C25 C26 -178.84(17)
Rh1 N21 C25 C26 -2.5(2)
C23 C24 C25 N21 0.9(3)
C23 C24 C25 C26 -179.14(19)
C27 C26 C25 N21 178.10(18)
C31 C26 C25 N21 -0.8(2)
C27 C26 C25 C24 -1.9(3)
C31 C26 C25 C24 179.22(19)
